data_4509624
loop_
_publ_author_name
'Li, Jinpeng'
'Li, Linke'
'Hou, Hongwei'
'Fan, Yaoting'

_publ_section_title
;
 Study on the Reaction of Polymeric Zinc Ferrocenyl Carboxylate with
 Pb(II) or Cd(II)
;
_journal_issue 10
_journal_name_full 'Crystal Growth &amp; Design'
_journal_page_first 4504
_journal_paper_doi 10.1021/cg9005218
_journal_volume 9
_journal_year 2009
_chemical_formula_sum 'C36 H32 Cl2 Fe2 O6 Pb'
_chemical_formula_weight 950.41
_chemical_name_systematic
; 
 ? 
;
_space_group_IT_number 2
_symmetry_cell_setting triclinic
_symmetry_space_group_name_Hall '-P 1'
_symmetry_space_group_name_H-M 'P -1'
_atom_sites_solution_hydrogens geom
_atom_sites_solution_primary direct
_atom_sites_solution_secondary difmap
_audit_creation_method SHELXL-97
_cell_angle_alpha 80.99(3)
_cell_angle_beta 84.24(3)
_cell_angle_gamma 78.00(3)
_cell_formula_units_Z 2
_cell_length_a 8.2338(16)
_cell_length_b 14.404(3)
_cell_length_c 14.754(3)
_cell_measurement_reflns_used 389
_cell_measurement_temperature 293(2)
_cell_measurement_theta_max 25.1
_cell_measurement_theta_min 2
_cell_volume 1686.3(6)
_computing_cell_refinement raxis
_computing_data_collection raxis
_computing_data_reduction raxis
_computing_molecular_graphics texsan
_computing_publication_material texsan
_computing_structure_refinement 'SHELXL-97 (Sheldrick, 1997)'
_computing_structure_solution 'SHELXS-97 (Sheldrick, 1990)'
_diffrn_ambient_temperature 293(2)
_diffrn_detector_area_resol_mean 0
_diffrn_measured_fraction_theta_full 0.994
_diffrn_measured_fraction_theta_max 0.994
_diffrn_measurement_device_type r-axis-iv
_diffrn_measurement_method 'Oscillation  frames'
_diffrn_radiation_monochromator graphite
_diffrn_radiation_source 'fine-focus sealed tube'
_diffrn_radiation_type MoK\a
_diffrn_radiation_wavelength 0.71073
_diffrn_reflns_av_R_equivalents 0.0427
_diffrn_reflns_av_sigmaI/netI 0.0442
_diffrn_reflns_limit_h_max 10
_diffrn_reflns_limit_h_min -10
_diffrn_reflns_limit_k_max 17
_diffrn_reflns_limit_k_min -18
_diffrn_reflns_limit_l_max 19
_diffrn_reflns_limit_l_min -19
_diffrn_reflns_number 20497
_diffrn_reflns_theta_full 27.48
_diffrn_reflns_theta_max 27.48
_diffrn_reflns_theta_min 3.16
_diffrn_standards_decay_% 0
_diffrn_standards_interval_count 0
_diffrn_standards_interval_time 0
_diffrn_standards_number 0
_exptl_absorpt_coefficient_mu 6.033
_exptl_absorpt_correction_T_max 0.5313
_exptl_absorpt_correction_T_min 0.4453
_exptl_absorpt_correction_type multi-scan
_exptl_crystal_colour RED
_exptl_crystal_density_diffrn 1.872
_exptl_crystal_density_method 'not measured'
_exptl_crystal_description PRISMATIC
_exptl_crystal_F_000 928
_exptl_crystal_size_max 0.16
_exptl_crystal_size_mid 0.15
_exptl_crystal_size_min 0.12
_refine_diff_density_max 0.775
_refine_diff_density_min -1.117
_refine_diff_density_rms 0.107
_refine_ls_extinction_method none
_refine_ls_goodness_of_fit_ref 1.066
_refine_ls_hydrogen_treatment mixed
_refine_ls_matrix_type full
_refine_ls_number_parameters 430
_refine_ls_number_reflns 7686
_refine_ls_number_restraints 0
_refine_ls_restrained_S_all 1.066
_refine_ls_R_factor_all 0.0340
_refine_ls_R_factor_gt 0.0307
_refine_ls_shift/su_max 0.001
_refine_ls_shift/su_mean 0.000
_refine_ls_structure_factor_coef Fsqd
_refine_ls_weighting_details 'calc w=1/[\s^2^(Fo^2^)+(0.0308P)^2^+0.0000P] where P=(Fo^2^+2Fc^2^)/3'
_refine_ls_weighting_scheme calc
_refine_ls_wR_factor_gt 0.0683
_refine_ls_wR_factor_ref 0.0702
_reflns_number_gt 7130
_reflns_number_total 7686
_reflns_threshold_expression >2sigma(I)
_cod_data_source_file cg9005218sup1.cif
_cod_data_source_block 4
_cod_depositor_comments
;
The following automatic conversions were performed:

'_symmetry_cell_setting' value 'Triclinic' changed to 'triclinic'
according to /home/saulius/struct/CIF-dictionaries/cif_core.dic
dictionary named 'cif_core.dic' version 2.4.2 from
2011-04-26.

'_exptl_absorpt_correction_type' value 'MULTI-SCAN'
changed to 'multi-scan' according to
/home/saulius/struct/CIF-dictionaries/cif_core.dic dictionary named
'cif_core.dic' version 2.4.2 from 2011-04-26.

Automatic conversion script
Id: cif_fix_values 1891 2012-01-12 08:04:46Z andrius 
;
_cod_original_sg_symbol_H-M P-1
_cod_database_code 4509624

loop_
_symmetry_equiv_pos_as_xyz
'x, y, z'
'-x, -y, -z'

loop_
_atom_site_label
_atom_site_type_symbol
_atom_site_fract_x
_atom_site_fract_y
_atom_site_fract_z
_atom_site_U_iso_or_equiv
_atom_site_adp_type
_atom_site_occupancy
_atom_site_symmetry_multiplicity
_atom_site_calc_flag
_atom_site_refinement_flags
Pb1 Pb 0.250528(14) 0.524748(9) 0.463922(8) 0.03248(5) Uani 1 1 d .
Fe1 Fe 0.42757(6) 0.29664(4) -0.02849(3) 0.03584(12) Uani 1 1 d .
Fe2 Fe 1.10761(7) 0.00950(4) 0.76654(4) 0.04350(14) Uani 1 1 d .
Cl1 Cl 0.10682(13) 0.62325(7) 0.23920(6) 0.0443(2) Uani 1 1 d .
Cl2 Cl 0.52659(18) 0.13789(9) 0.44705(9) 0.0727(4) Uani 1 1 d .
O1 O -0.2301(3) 0.4368(2) 0.37227(18) 0.0449(7) Uani 1 1 d .
O2 O -0.0431(3) 0.5139(2) 0.40118(17) 0.0427(6) Uani 1 1 d .
O3 O 0.3076(3) 0.3242(2) 0.5042(2) 0.0518(7) Uani 1 1 d .
O4 O 0.4775(3) 0.40845(18) 0.54146(18) 0.0403(6) Uani 1 1 d .
O5 O 0.4559(4) 0.4575(3) 0.3206(2) 0.0512(8) Uani 1 1 d .
H5A H 0.537(6) 0.457(4) 0.334(3) 0.060(16) Uiso 1 1 d .
C1 C 0.3497(5) 0.4412(3) -0.0595(3) 0.0396(8) Uani 1 1 d .
H1A H 0.4001 0.4901 -0.0400 0.048 Uiso 1 1 calc R
C2 C 0.3962(5) 0.3998(3) -0.1411(3) 0.0460(10) Uani 1 1 d .
H2A H 0.4838 0.4151 -0.1877 0.055 Uiso 1 1 calc R
C3 C 0.2977(5) 0.3314(3) -0.1431(3) 0.0452(9) Uani 1 1 d .
H3A H 0.3034 0.2914 -0.1917 0.054 Uiso 1 1 calc R
C4 C 0.1882(5) 0.3307(3) -0.0622(3) 0.0411(9) Uani 1 1 d .
H4A H 0.1052 0.2899 -0.0455 0.049 Uiso 1 1 calc R
C5 C 0.2201(4) 0.3988(2) -0.0089(2) 0.0333(7) Uani 1 1 d .
C6 C 0.6241(6) 0.2667(4) 0.0517(4) 0.0649(13) Uani 1 1 d .
H6A H 0.6760 0.3138 0.0733 0.078 Uiso 1 1 calc R
C7 C 0.6691(6) 0.2272(4) -0.0318(3) 0.0628(13) Uani 1 1 d .
H7A H 0.7576 0.2424 -0.0778 0.075 Uiso 1 1 calc R
C8 C 0.5654(6) 0.1635(3) -0.0371(4) 0.0646(13) Uani 1 1 d .
H8A H 0.5683 0.1258 -0.0872 0.078 Uiso 1 1 calc R
C9 C 0.4553(7) 0.1628(3) 0.0434(4) 0.0677(14) Uani 1 1 d .
H9A H 0.3683 0.1245 0.0585 0.081 Uiso 1 1 calc R
C10 C 0.4926(6) 0.2265(3) 0.0977(3) 0.0631(13) Uani 1 1 d .
H10A H 0.4360 0.2406 0.1571 0.076 Uiso 1 1 calc R
C11 C 0.1378(4) 0.4195(2) 0.0807(2) 0.0317(7) Uani 1 1 d .
C12 C 0.1556(4) 0.5002(2) 0.1171(2) 0.0324(7) Uani 1 1 d .
H12A H 0.2191 0.5420 0.0838 0.039 Uiso 1 1 calc R
C13 C 0.0795(4) 0.5188(2) 0.2023(2) 0.0313(7) Uani 1 1 d .
C14 C -0.0183(4) 0.4596(3) 0.2539(2) 0.0322(7) Uani 1 1 d .
C15 C -0.0375(5) 0.3796(3) 0.2160(3) 0.0417(9) Uani 1 1 d .
H15A H -0.1035 0.3385 0.2483 0.050 Uiso 1 1 calc R
C16 C 0.0396(5) 0.3603(3) 0.1316(3) 0.0429(9) Uani 1 1 d .
H16A H 0.0251 0.3064 0.1085 0.052 Uiso 1 1 calc R
C17 C -0.1020(4) 0.4721(3) 0.3477(2) 0.0325(7) Uani 1 1 d .
C18 C 0.8806(5) 0.0039(3) 0.7253(3) 0.0492(10) Uani 1 1 d .
C19 C 0.8873(6) -0.0208(3) 0.8223(4) 0.0640(13) Uani 1 1 d .
H19A H 0.8146 0.0129 0.8686 0.077 Uiso 1 1 calc R
C20 C 1.0163(7) -0.1008(3) 0.8410(5) 0.0743(16) Uani 1 1 d .
H20A H 1.0482 -0.1329 0.9021 0.089 Uiso 1 1 calc R
C21 C 1.0907(7) -0.1262(3) 0.7566(4) 0.0739(17) Uani 1 1 d .
H21A H 1.1851 -0.1791 0.7487 0.089 Uiso 1 1 calc R
C22 C 1.0086(6) -0.0627(3) 0.6843(4) 0.0621(13) Uani 1 1 d .
H22A H 1.0360 -0.0638 0.6182 0.074 Uiso 1 1 calc R
C23 C 1.1526(6) 0.1441(3) 0.7237(4) 0.0600(13) Uani 1 1 d .
H23A H 1.0791 0.1965 0.6883 0.072 Uiso 1 1 calc R
C24 C 1.1484(7) 0.1237(4) 0.8193(4) 0.0717(15) Uani 1 1 d .
H24A H 1.0724 0.1598 0.8626 0.086 Uiso 1 1 calc R
C25 C 1.2743(7) 0.0410(4) 0.8431(4) 0.0757(16) Uani 1 1 d .
H25A H 1.3012 0.0106 0.9054 0.091 Uiso 1 1 calc R
C26 C 1.3527(6) 0.0128(4) 0.7616(5) 0.0754(17) Uani 1 1 d .
H26A H 1.4445 -0.0419 0.7562 0.091 Uiso 1 1 calc R
C27 C 1.2776(6) 0.0766(4) 0.6872(4) 0.0700(14) Uani 1 1 d .
H27A H 1.3081 0.0734 0.6217 0.084 Uiso 1 1 calc R
C28 C 0.7640(5) 0.0852(3) 0.6772(3) 0.0416(9) Uani 1 1 d .
C29 C 0.7024(5) 0.0777(3) 0.5950(3) 0.0462(9) Uani 1 1 d .
H29A H 0.7329 0.0207 0.5700 0.055 Uiso 1 1 calc R
C30 C 0.5950(5) 0.1550(3) 0.5498(3) 0.0424(9) Uani 1 1 d .
C31 C 0.5470(4) 0.2413(3) 0.5842(3) 0.0348(8) Uani 1 1 d .
C32 C 0.6091(5) 0.2474(3) 0.6667(3) 0.0397(8) Uani 1 1 d .
H32A H 0.5792 0.3046 0.6915 0.048 Uiso 1 1 calc R
C33 C 0.7134(5) 0.1716(3) 0.7128(3) 0.0441(9) Uani 1 1 d .
H33A H 0.7508 0.1780 0.7685 0.053 Uiso 1 1 calc R
C34 C 0.4354(4) 0.3290(3) 0.5384(2) 0.0347(8) Uani 1 1 d .
C35 C 0.4600(6) 0.3764(4) 0.2778(3) 0.0651(13) Uani 1 1 d .
H35A H 0.5478 0.3725 0.2298 0.098 Uiso 1 1 calc R
H35B H 0.3555 0.3815 0.2521 0.098 Uiso 1 1 calc R
H35C H 0.4796 0.3198 0.3224 0.098 Uiso 1 1 calc R
O6 O 0.0224(3) 0.6958(2) 0.4670(2) 0.0540(8) Uani 1 1 d .
H6 H -0.0683 0.6815 0.4647 0.081 Uiso 1 1 calc R
C36 C 0.0052(6) 0.7674(3) 0.5242(4) 0.0653(13) Uani 1 1 d .
H36A H -0.0904 0.7646 0.5667 0.098 Uiso 1 1 calc R
H36B H -0.0085 0.8292 0.4872 0.098 Uiso 1 1 calc R
H36C H 0.1030 0.7573 0.5577 0.098 Uiso 1 1 calc R

loop_
_atom_site_aniso_label
_atom_site_aniso_U_11
_atom_site_aniso_U_22
_atom_site_aniso_U_33
_atom_site_aniso_U_23
_atom_site_aniso_U_13
_atom_site_aniso_U_12
Pb1 0.02417(7) 0.04163(9) 0.03236(8) -0.00836(6) -0.00188(5) -0.00572(6)
Fe1 0.0354(3) 0.0363(3) 0.0317(3) -0.0052(2) -0.0011(2) 0.0019(2)
Fe2 0.0414(3) 0.0270(3) 0.0597(4) -0.0015(2) -0.0070(3) -0.0030(2)
Cl1 0.0596(6) 0.0360(5) 0.0411(5) -0.0117(4) -0.0029(4) -0.0135(4)
Cl2 0.0990(10) 0.0595(7) 0.0659(8) -0.0274(6) -0.0273(7) -0.0058(7)
O1 0.0296(13) 0.0697(19) 0.0401(14) -0.0168(13) 0.0016(11) -0.0153(13)
O2 0.0403(14) 0.0597(17) 0.0347(14) -0.0155(12) -0.0009(11) -0.0187(13)
O3 0.0302(14) 0.0556(18) 0.073(2) -0.0120(15) -0.0103(13) -0.0100(13)
O4 0.0413(14) 0.0337(14) 0.0477(15) -0.0038(11) -0.0089(11) -0.0101(12)
O5 0.0346(16) 0.073(2) 0.0464(17) -0.0129(15) -0.0018(13) -0.0093(16)
C1 0.045(2) 0.035(2) 0.0373(19) -0.0049(16) 0.0002(16) -0.0063(17)
C2 0.053(2) 0.048(2) 0.0294(18) 0.0001(16) 0.0037(16) 0.000(2)
C3 0.048(2) 0.055(3) 0.0327(19) -0.0136(18) -0.0064(16) -0.005(2)
C4 0.0359(19) 0.049(2) 0.040(2) -0.0153(17) -0.0038(15) -0.0049(18)
C5 0.0311(17) 0.0342(19) 0.0322(17) -0.0054(14) -0.0040(13) 0.0004(15)
C6 0.054(3) 0.069(3) 0.068(3) -0.010(3) -0.025(2) 0.006(3)
C7 0.037(2) 0.077(3) 0.062(3) -0.008(3) -0.003(2) 0.013(2)
C8 0.069(3) 0.046(3) 0.066(3) -0.012(2) 0.000(2) 0.018(2)
C9 0.076(4) 0.041(2) 0.072(3) 0.009(2) 0.001(3) 0.006(2)
C10 0.074(3) 0.058(3) 0.041(2) 0.006(2) -0.009(2) 0.016(3)
C11 0.0277(16) 0.0340(18) 0.0323(17) -0.0087(14) -0.0026(13) -0.0006(15)
C12 0.0312(17) 0.0310(18) 0.0345(18) -0.0033(14) -0.0023(14) -0.0058(15)
C13 0.0308(17) 0.0298(18) 0.0340(18) -0.0064(14) -0.0076(14) -0.0032(14)
C14 0.0266(16) 0.039(2) 0.0322(17) -0.0100(15) -0.0011(13) -0.0054(15)
C15 0.042(2) 0.046(2) 0.042(2) -0.0175(18) 0.0092(16) -0.0173(18)
C16 0.048(2) 0.040(2) 0.047(2) -0.0208(18) 0.0044(17) -0.0147(18)
C17 0.0244(16) 0.0390(19) 0.0330(17) -0.0075(15) -0.0023(13) -0.0018(15)
C18 0.043(2) 0.029(2) 0.074(3) -0.0002(19) -0.004(2) -0.0099(18)
C19 0.052(3) 0.049(3) 0.080(3) 0.018(2) -0.003(2) -0.007(2)
C20 0.063(3) 0.040(3) 0.111(5) 0.024(3) -0.016(3) -0.010(2)
C21 0.066(3) 0.024(2) 0.133(5) -0.006(3) -0.033(3) -0.001(2)
C22 0.056(3) 0.039(2) 0.093(4) -0.021(2) -0.018(3) 0.000(2)
C23 0.058(3) 0.033(2) 0.090(4) 0.003(2) -0.021(3) -0.013(2)
C24 0.079(4) 0.052(3) 0.092(4) -0.025(3) -0.025(3) -0.009(3)
C25 0.078(4) 0.062(3) 0.093(4) 0.005(3) -0.045(3) -0.018(3)
C26 0.042(3) 0.056(3) 0.125(5) 0.001(3) -0.016(3) -0.005(2)
C27 0.052(3) 0.060(3) 0.097(4) 0.003(3) 0.001(3) -0.024(3)
C28 0.037(2) 0.032(2) 0.055(2) -0.0031(17) 0.0011(17) -0.0083(17)
C29 0.047(2) 0.031(2) 0.062(3) -0.0137(18) -0.0027(19) -0.0075(18)
C30 0.043(2) 0.041(2) 0.048(2) -0.0154(18) -0.0018(17) -0.0129(18)
C31 0.0305(18) 0.0329(19) 0.042(2) -0.0080(15) 0.0025(14) -0.0082(15)
C32 0.039(2) 0.035(2) 0.044(2) -0.0091(16) 0.0009(16) -0.0039(17)
C33 0.044(2) 0.044(2) 0.044(2) -0.0059(18) -0.0026(17) -0.0093(19)
C34 0.0268(17) 0.036(2) 0.0398(19) -0.0075(15) 0.0035(14) -0.0043(15)
C35 0.064(3) 0.076(3) 0.057(3) -0.022(3) -0.012(2) -0.004(3)
O6 0.0376(15) 0.0506(18) 0.078(2) -0.0128(16) -0.0062(15) -0.0136(14)
C36 0.055(3) 0.059(3) 0.087(4) -0.024(3) -0.007(3) -0.012(2)

loop_
_atom_type_symbol
_atom_type_description
_atom_type_scat_dispersion_real
_atom_type_scat_dispersion_imag
_atom_type_scat_source
C C 0.0033 0.0016 'International Tables Vol C Tables 4.2.6.8 and 6.1.1.4'
H H 0.0000 0.0000 'International Tables Vol C Tables 4.2.6.8 and 6.1.1.4'
O O 0.0106 0.0060 'International Tables Vol C Tables 4.2.6.8 and 6.1.1.4'
Cl Cl 0.1484 0.1585 'International Tables Vol C Tables 4.2.6.8 and 6.1.1.4'
Pb Pb -3.3944 10.1111 'International Tables Vol C Tables 4.2.6.8 and 6.1.1.4'
Fe Fe 0.3463 0.8444 'International Tables Vol C Tables 4.2.6.8 and 6.1.1.4'

loop_
_geom_angle_atom_site_label_1
_geom_angle_atom_site_label_2
_geom_angle_atom_site_label_3
_geom_angle
_geom_angle_site_symmetry_1
_geom_angle_site_symmetry_3
O4 Pb1 O1 74.40(9) . 2_566
O4 Pb1 O2 90.44(9) . 2_566
O1 Pb1 O2 50.70(8) 2_566 2_566
O4 Pb1 O4 67.09(10) . 2_666
O1 Pb1 O4 80.53(9) 2_566 2_666
O2 Pb1 O4 130.74(8) 2_566 2_666
O4 Pb1 O2 135.16(8) . .
O1 Pb1 O2 114.80(8) 2_566 .
O2 Pb1 O2 69.66(9) 2_566 .
O4 Pb1 O2 154.28(8) 2_666 .
O4 Pb1 O5 76.55(9) . .
O1 Pb1 O5 146.37(9) 2_566 .
O2 Pb1 O5 146.12(10) 2_566 .
O4 Pb1 O5 72.77(9) 2_666 .
O2 Pb1 O5 97.72(9) . .
C4 Fe1 C9 105.5(2) . .
C4 Fe1 C8 120.9(2) . .
C9 Fe1 C8 40.95(19) . .
C4 Fe1 C7 157.25(18) . .
C9 Fe1 C7 68.0(2) . .
C8 Fe1 C7 40.1(2) . .
C4 Fe1 C3 41.09(15) . .
C9 Fe1 C3 120.8(2) . .
C8 Fe1 C3 105.41(19) . .
C7 Fe1 C3 121.98(18) . .
C4 Fe1 C6 158.85(18) . .
C9 Fe1 C6 67.8(2) . .
C8 Fe1 C6 68.2(2) . .
C7 Fe1 C6 40.90(18) . .
C3 Fe1 C6 159.70(19) . .
C4 Fe1 C5 41.16(14) . .
C9 Fe1 C5 121.87(18) . .
C8 Fe1 C5 157.73(19) . .
C7 Fe1 C5 160.77(19) . .
C3 Fe1 C5 69.33(15) . .
C6 Fe1 C5 123.90(17) . .
C4 Fe1 C1 68.39(16) . .
C9 Fe1 C1 159.78(18) . .
C8 Fe1 C1 158.83(19) . .
C7 Fe1 C1 125.0(2) . .
C3 Fe1 C1 68.13(17) . .
C6 Fe1 C1 110.5(2) . .
C5 Fe1 C1 40.96(14) . .
C4 Fe1 C10 121.92(19) . .
C9 Fe1 C10 40.4(2) . .
C8 Fe1 C10 68.4(2) . .
C7 Fe1 C10 68.2(2) . .
C3 Fe1 C10 157.3(2) . .
C6 Fe1 C10 40.2(2) . .
C5 Fe1 C10 107.67(17) . .
C1 Fe1 C10 125.19(18) . .
C4 Fe1 C2 68.36(17) . .
C9 Fe1 C2 157.2(2) . .
C8 Fe1 C2 121.88(18) . .
C7 Fe1 C2 108.7(2) . .
C3 Fe1 C2 40.31(17) . .
C6 Fe1 C2 125.4(2) . .
C5 Fe1 C2 68.88(15) . .
C1 Fe1 C2 40.37(15) . .
C10 Fe1 C2 161.3(2) . .
C21 Fe2 C19 68.3(2) . .
C21 Fe2 C20 40.5(2) . .
C19 Fe2 C20 40.82(19) . .
C21 Fe2 C26 107.0(2) . .
C19 Fe2 C26 156.8(3) . .
C20 Fe2 C26 120.8(2) . .
C21 Fe2 C25 122.7(2) . .
C19 Fe2 C25 122.0(3) . .
C20 Fe2 C25 106.7(2) . .
C26 Fe2 C25 40.0(2) . .
C21 Fe2 C24 160.4(2) . .
C19 Fe2 C24 108.4(2) . .
C20 Fe2 C24 124.4(3) . .
C26 Fe2 C24 68.0(2) . .
C25 Fe2 C24 41.4(2) . .
C21 Fe2 C27 122.0(2) . .
C19 Fe2 C27 160.9(2) . .
C20 Fe2 C27 157.1(2) . .
C26 Fe2 C27 41.0(2) . .
C25 Fe2 C27 68.2(2) . .
C24 Fe2 C27 67.5(2) . .
C21 Fe2 C23 157.5(2) . .
C19 Fe2 C23 125.0(2) . .
C20 Fe2 C23 161.1(2) . .
C26 Fe2 C23 68.0(2) . .
C25 Fe2 C23 68.5(2) . .
C24 Fe2 C23 40.0(2) . .
C27 Fe2 C23 39.9(2) . .
C21 Fe2 C22 40.96(19) . .
C19 Fe2 C22 68.6(2) . .
C20 Fe2 C22 68.8(2) . .
C26 Fe2 C22 123.7(2) . .
C25 Fe2 C22 159.3(2) . .
C24 Fe2 C22 157.6(2) . .
C27 Fe2 C22 107.7(2) . .
C23 Fe2 C22 122.2(2) . .
C21 Fe2 C18 68.80(18) . .
C19 Fe2 C18 41.02(19) . .
C20 Fe2 C18 69.1(2) . .
C26 Fe2 C18 160.6(2) . .
C25 Fe2 C18 158.2(2) . .
C24 Fe2 C18 122.26(19) . .
C27 Fe2 C18 124.0(2) . .
C23 Fe2 C18 108.23(18) . .
C22 Fe2 C18 40.85(17) . .
C17 O1 Pb1 94.4(2) . 2_566
C17 O2 Pb1 93.9(2) . 2_566
C17 O2 Pb1 141.4(2) . .
Pb1 O2 Pb1 110.34(9) 2_566 .
C34 O4 Pb1 102.0(2) . .
C34 O4 Pb1 138.4(2) . 2_666
Pb1 O4 Pb1 112.91(10) . 2_666
C35 O5 Pb1 130.0(3) . .
C35 O5 H5A 109(4) . .
Pb1 O5 H5A 103(4) . .
C2 C1 C5 109.0(3) . .
C2 C1 Fe1 70.1(2) . .
C5 C1 Fe1 69.5(2) . .
C2 C1 H1A 125.5 . .
C5 C1 H1A 125.5 . .
Fe1 C1 H1A 125.5 . .
C3 C2 C1 108.2(4) . .
C3 C2 Fe1 69.3(2) . .
C1 C2 Fe1 69.6(2) . .
C3 C2 H2A 125.9 . .
C1 C2 H2A 125.9 . .
Fe1 C2 H2A 125.9 . .
C2 C3 C4 107.9(3) . .
C2 C3 Fe1 70.4(2) . .
C4 C3 Fe1 69.1(2) . .
C2 C3 H3A 126.1 . .
C4 C3 H3A 126.1 . .
Fe1 C3 H3A 126.1 . .
C3 C4 C5 108.6(4) . .
C3 C4 Fe1 69.8(2) . .
C5 C4 Fe1 70.0(2) . .
C3 C4 H4A 125.7 . .
C5 C4 H4A 125.7 . .
Fe1 C4 H4A 125.7 . .
C1 C5 C4 106.2(3) . .
C1 C5 C11 127.1(3) . .
C4 C5 C11 126.7(3) . .
C1 C5 Fe1 69.6(2) . .
C4 C5 Fe1 68.8(2) . .
C11 C5 Fe1 125.5(2) . .
C10 C6 C7 108.0(5) . .
C10 C6 Fe1 70.2(3) . .
C7 C6 Fe1 69.5(3) . .
C10 C6 H6A 126.0 . .
C7 C6 H6A 126.0 . .
Fe1 C6 H6A 126.0 . .
C8 C7 C6 108.2(5) . .
C8 C7 Fe1 69.9(3) . .
C6 C7 Fe1 69.6(3) . .
C8 C7 H7A 125.9 . .
C6 C7 H7A 125.9 . .
Fe1 C7 H7A 125.9 . .
C7 C8 C9 107.7(5) . .
C7 C8 Fe1 70.0(3) . .
C9 C8 Fe1 69.5(3) . .
C7 C8 H8A 126.1 . .
C9 C8 H8A 126.1 . .
Fe1 C8 H8A 126.1 . .
C10 C9 C8 108.2(5) . .
C10 C9 Fe1 70.2(3) . .
C8 C9 Fe1 69.6(3) . .
C10 C9 H9A 125.9 . .
C8 C9 H9A 125.9 . .
Fe1 C9 H9A 125.9 . .
C6 C10 C9 107.9(4) . .
C6 C10 Fe1 69.7(3) . .
C9 C10 Fe1 69.4(3) . .
C6 C10 H10A 126.1 . .
C9 C10 H10A 126.1 . .
Fe1 C10 H10A 126.1 . .
C16 C11 C12 117.7(3) . .
C16 C11 C5 121.4(3) . .
C12 C11 C5 120.9(3) . .
C13 C12 C11 120.7(3) . .
C13 C12 H12A 119.6 . .
C11 C12 H12A 119.6 . .
C14 C13 C12 121.9(3) . .
C14 C13 Cl1 121.6(3) . .
C12 C13 Cl1 116.5(3) . .
C13 C14 C15 116.9(3) . .
C13 C14 C17 125.9(3) . .
C15 C14 C17 117.2(3) . .
C16 C15 C14 121.3(4) . .
C16 C15 H15A 119.3 . .
C14 C15 H15A 119.3 . .
C15 C16 C11 121.5(3) . .
C15 C16 H16A 119.3 . .
C11 C16 H16A 119.3 . .
O2 C17 O1 120.8(3) . .
O2 C17 C14 120.8(3) . .
O1 C17 C14 118.4(3) . .
C19 C18 C22 106.9(4) . .
C19 C18 C28 125.9(4) . .
C22 C18 C28 127.2(4) . .
C19 C18 Fe2 68.6(3) . .
C22 C18 Fe2 69.5(2) . .
C28 C18 Fe2 126.0(3) . .
C20 C19 C18 109.0(5) . .
C20 C19 Fe2 69.6(3) . .
C18 C19 Fe2 70.4(3) . .
C20 C19 H19A 125.5 . .
C18 C19 H19A 125.5 . .
Fe2 C19 H19A 125.5 . .
C21 C20 C19 107.6(5) . .
C21 C20 Fe2 69.6(3) . .
C19 C20 Fe2 69.5(3) . .
C21 C20 H20A 126.2 . .
C19 C20 H20A 126.2 . .
Fe2 C20 H20A 126.2 . .
C20 C21 C22 109.1(4) . .
C20 C21 Fe2 69.9(3) . .
C22 C21 Fe2 70.4(2) . .
C20 C21 H21A 125.5 . .
C22 C21 H21A 125.5 . .
Fe2 C21 H21A 125.5 . .
C21 C22 C18 107.5(5) . .
C21 C22 Fe2 68.6(3) . .
C18 C22 Fe2 69.7(3) . .
C21 C22 H22A 126.3 . .
C18 C22 H22A 126.3 . .
Fe2 C22 H22A 126.3 . .
C27 C23 C24 108.3(5) . .
C27 C23 Fe2 69.9(3) . .
C24 C23 Fe2 69.5(3) . .
C27 C23 H23A 125.8 . .
C24 C23 H23A 125.8 . .
Fe2 C23 H23A 125.8 . .
C23 C24 C25 108.2(5) . .
C23 C24 Fe2 70.5(3) . .
C25 C24 Fe2 69.2(3) . .
C23 C24 H24A 125.9 . .
C25 C24 H24A 125.9 . .
Fe2 C24 H24A 125.9 . .
C26 C25 C24 107.1(5) . .
C26 C25 Fe2 69.9(3) . .
C24 C25 Fe2 69.4(3) . .
C26 C25 H25A 126.5 . .
C24 C25 H25A 126.5 . .
Fe2 C25 H25A 126.5 . .
C25 C26 C27 108.5(5) . .
C25 C26 Fe2 70.1(3) . .
C27 C26 Fe2 70.0(3) . .
C25 C26 H26A 125.7 . .
C27 C26 H26A 125.7 . .
Fe2 C26 H26A 125.7 . .
C23 C27 C26 107.9(5) . .
C23 C27 Fe2 70.3(3) . .
C26 C27 Fe2 69.0(3) . .
C23 C27 H27A 126.0 . .
C26 C27 H27A 126.0 . .
Fe2 C27 H27A 126.0 . .
C29 C28 C33 117.8(4) . .
C29 C28 C18 121.0(4) . .
C33 C28 C18 121.2(4) . .
C28 C29 C30 120.5(4) . .
C28 C29 H29A 119.7 . .
C30 C29 H29A 119.7 . .
C31 C30 C29 121.7(4) . .
C31 C30 Cl2 121.7(3) . .
C29 C30 Cl2 116.6(3) . .
C30 C31 C32 117.0(4) . .
C30 C31 C34 125.1(3) . .
C32 C31 C34 117.9(3) . .
C33 C32 C31 122.0(4) . .
C33 C32 H32A 119.0 . .
C31 C32 H32A 119.0 . .
C32 C33 C28 120.9(4) . .
C32 C33 H33A 119.5 . .
C28 C33 H33A 119.5 . .
O3 C34 O4 122.3(3) . .
O3 C34 C31 122.0(3) . .
O4 C34 C31 115.6(3) . .
O5 C35 H35A 109.5 . .
O5 C35 H35B 109.5 . .
H35A C35 H35B 109.5 . .
O5 C35 H35C 109.5 . .
H35A C35 H35C 109.5 . .
H35B C35 H35C 109.5 . .
C36 O6 H6 109.5 . .
O6 C36 H36A 109.5 . .
O6 C36 H36B 109.5 . .
H36A C36 H36B 109.5 . .
O6 C36 H36C 109.5 . .
H36A C36 H36C 109.5 . .
H36B C36 H36C 109.5 . .

loop_
_geom_bond_atom_site_label_1
_geom_bond_atom_site_label_2
_geom_bond_distance
_geom_bond_site_symmetry_2
Pb1 O4 2.477(3) .
Pb1 O1 2.545(3) 2_566
Pb1 O2 2.560(3) 2_566
Pb1 O4 2.604(3) 2_666
Pb1 O2 2.716(3) .
Pb1 O5 2.741(3) .
Fe1 C4 2.023(4) .
Fe1 C9 2.030(5) .
Fe1 C8 2.031(4) .
Fe1 C7 2.032(4) .
Fe1 C3 2.032(4) .
Fe1 C6 2.034(5) .
Fe1 C5 2.039(3) .
Fe1 C1 2.040(4) .
Fe1 C10 2.040(4) .
Fe1 C2 2.046(4) .
Fe2 C21 2.017(4) .
Fe2 C19 2.019(5) .
Fe2 C20 2.020(5) .
Fe2 C26 2.022(5) .
Fe2 C25 2.024(5) .
Fe2 C24 2.027(5) .
Fe2 C27 2.035(5) .
Fe2 C23 2.040(4) .
Fe2 C22 2.041(5) .
Fe2 C18 2.043(4) .
Cl1 C13 1.741(3) .
Cl2 C30 1.738(4) .
O1 C17 1.261(4) .
O1 Pb1 2.545(3) 2_566
O2 C17 1.252(4) .
O2 Pb1 2.560(3) 2_566
O3 C34 1.231(4) .
O4 C34 1.271(4) .
O4 Pb1 2.604(3) 2_666
O5 C35 1.405(5) .
O5 H5A 0.71(5) .
C1 C2 1.410(5) .
C1 C5 1.427(5) .
C1 H1A 0.9800 .
C2 C3 1.405(6) .
C2 H2A 0.9800 .
C3 C4 1.423(5) .
C3 H3A 0.9800 .
C4 C5 1.427(5) .
C4 H4A 0.9800 .
C5 C11 1.469(4) .
C6 C10 1.399(7) .
C6 C7 1.421(6) .
C6 H6A 0.9800 .
C7 C8 1.391(7) .
C7 H7A 0.9800 .
C8 C9 1.420(7) .
C8 H8A 0.9800 .
C9 C10 1.406(7) .
C9 H9A 0.9800 .
C10 H10A 0.9800 .
C11 C16 1.381(5) .
C11 C12 1.393(5) .
C12 C13 1.387(5) .
C12 H12A 0.9300 .
C13 C14 1.383(5) .
C14 C15 1.401(5) .
C14 C17 1.502(5) .
C15 C16 1.381(5) .
C15 H15A 0.9300 .
C16 H16A 0.9300 .
C18 C19 1.424(7) .
C18 C22 1.425(6) .
C18 C28 1.485(6) .
C19 C20 1.409(6) .
C19 H19A 0.9800 .
C20 C21 1.398(8) .
C20 H20A 0.9800 .
C21 C22 1.420(7) .
C21 H21A 0.9800 .
C22 H22A 0.9800 .
C23 C27 1.390(7) .
C23 C24 1.393(7) .
C23 H23A 0.9800 .
C24 C25 1.431(7) .
C24 H24A 0.9800 .
C25 C26 1.384(8) .
C25 H25A 0.9800 .
C26 C27 1.419(8) .
C26 H26A 0.9800 .
C27 H27A 0.9800 .
C28 C29 1.388(6) .
C28 C33 1.394(5) .
C29 C30 1.394(6) .
C29 H29A 0.9300 .
C30 C31 1.383(5) .
C31 C32 1.388(5) .
C31 C34 1.508(5) .
C32 C33 1.374(5) .
C32 H32A 0.9300 .
C33 H33A 0.9300 .
C35 H35A 0.9600 .
C35 H35B 0.9600 .
C35 H35C 0.9600 .
O6 C36 1.409(5) .
O6 H6 0.8200 .
C36 H36A 0.9600 .
C36 H36B 0.9600 .
C36 H36C 0.9600 .

loop_
_geom_hbond_atom_site_label_D
_geom_hbond_atom_site_label_H
_geom_hbond_atom_site_label_A
_geom_hbond_distance_DH
_geom_hbond_distance_HA
_geom_hbond_distance_DA
_geom_hbond_angle_DHA
_geom_hbond_site_symmetry_A
O5 H5A O1 0.71(5) 2.01(5) 2.712(4) 172(6) 1_655
O6 H6 O3 0.82 1.99 2.775(4) 159.1 2_566

loop_
_geom_torsion_atom_site_label_1
_geom_torsion_atom_site_label_2
_geom_torsion_atom_site_label_3
_geom_torsion_atom_site_label_4
_geom_torsion
_geom_torsion_site_symmetry_1
_geom_torsion_site_symmetry_4
O4 Pb1 O2 C17 -56.7(4) . .
O1 Pb1 O2 C17 -149.2(4) 2_566 .
O2 Pb1 O2 C17 -125.5(4) 2_566 .
O4 Pb1 O2 C17 88.0(4) 2_666 .
O5 Pb1 O2 C17 22.0(4) . .
O4 Pb1 O2 Pb1 68.82(15) . 2_566
O1 Pb1 O2 Pb1 -23.74(14) 2_566 2_566
O2 Pb1 O2 Pb1 0.000(1) 2_566 2_566
O4 Pb1 O2 Pb1 -146.54(14) 2_666 2_566
O5 Pb1 O2 Pb1 147.49(11) . 2_566
O1 Pb1 O4 C34 117.0(2) 2_566 .
O2 Pb1 O4 C34 68.3(2) 2_566 .
O4 Pb1 O4 C34 -156.9(3) 2_666 .
O2 Pb1 O4 C34 7.3(3) . .
O5 Pb1 O4 C34 -80.1(2) . .
O1 Pb1 O4 Pb1 -86.13(11) 2_566 2_666
O2 Pb1 O4 Pb1 -134.85(11) 2_566 2_666
O4 Pb1 O4 Pb1 0.0 2_666 2_666
O2 Pb1 O4 Pb1 164.18(8) . 2_666
O5 Pb1 O4 Pb1 76.73(12) . 2_666
O4 Pb1 O5 C35 86.6(4) . .
O1 Pb1 O5 C35 117.4(4) 2_566 .
O2 Pb1 O5 C35 16.6(4) 2_566 .
O4 Pb1 O5 C35 156.4(4) 2_666 .
O2 Pb1 O5 C35 -48.1(4) . .
C4 Fe1 C1 C2 -81.6(3) . .
C9 Fe1 C1 C2 -157.6(6) . .
C8 Fe1 C1 C2 38.7(6) . .
C7 Fe1 C1 C2 77.4(3) . .
C3 Fe1 C1 C2 -37.2(2) . .
C6 Fe1 C1 C2 121.1(3) . .
C5 Fe1 C1 C2 -120.4(3) . .
C10 Fe1 C1 C2 163.8(3) . .
C4 Fe1 C1 C5 38.8(2) . .
C9 Fe1 C1 C5 -37.2(7) . .
C8 Fe1 C1 C5 159.1(5) . .
C7 Fe1 C1 C5 -162.2(2) . .
C3 Fe1 C1 C5 83.2(2) . .
C6 Fe1 C1 C5 -118.5(3) . .
C10 Fe1 C1 C5 -75.8(3) . .
C2 Fe1 C1 C5 120.4(3) . .
C5 C1 C2 C3 0.0(5) . .
Fe1 C1 C2 C3 58.7(3) . .
C5 C1 C2 Fe1 -58.7(3) . .
C4 Fe1 C2 C3 -38.2(2) . .
C9 Fe1 C2 C3 40.3(6) . .
C8 Fe1 C2 C3 75.6(3) . .
C7 Fe1 C2 C3 117.7(3) . .
C6 Fe1 C2 C3 160.1(3) . .
C5 Fe1 C2 C3 -82.6(2) . .
C1 Fe1 C2 C3 -119.9(3) . .
C10 Fe1 C2 C3 -165.3(5) . .
C4 Fe1 C2 C1 81.7(3) . .
C9 Fe1 C2 C1 160.1(5) . .
C8 Fe1 C2 C1 -164.6(3) . .
C7 Fe1 C2 C1 -122.4(3) . .
C3 Fe1 C2 C1 119.9(3) . .
C6 Fe1 C2 C1 -80.0(3) . .
C5 Fe1 C2 C1 37.3(2) . .
C10 Fe1 C2 C1 -45.4(7) . .
C1 C2 C3 C4 0.3(5) . .
Fe1 C2 C3 C4 59.2(3) . .
C1 C2 C3 Fe1 -58.8(3) . .
C4 Fe1 C3 C2 119.0(3) . .
C9 Fe1 C3 C2 -163.1(3) . .
C8 Fe1 C3 C2 -121.5(3) . .
C7 Fe1 C3 C2 -81.3(3) . .
C6 Fe1 C3 C2 -52.9(6) . .
C5 Fe1 C3 C2 81.3(2) . .
C1 Fe1 C3 C2 37.2(2) . .
C10 Fe1 C3 C2 167.8(4) . .
C9 Fe1 C3 C4 78.0(3) . .
C8 Fe1 C3 C4 119.6(3) . .
C7 Fe1 C3 C4 159.8(3) . .
C6 Fe1 C3 C4 -171.9(5) . .
C5 Fe1 C3 C4 -37.6(2) . .
C1 Fe1 C3 C4 -81.7(3) . .
C10 Fe1 C3 C4 48.8(5) . .
C2 Fe1 C3 C4 -119.0(3) . .
C2 C3 C4 C5 -0.5(4) . .
Fe1 C3 C4 C5 59.5(3) . .
C2 C3 C4 Fe1 -60.0(3) . .
C9 Fe1 C4 C3 -119.3(3) . .
C8 Fe1 C4 C3 -77.6(3) . .
C7 Fe1 C4 C3 -49.4(6) . .
C6 Fe1 C4 C3 172.2(5) . .
C5 Fe1 C4 C3 119.7(3) . .
C1 Fe1 C4 C3 81.1(3) . .
C10 Fe1 C4 C3 -160.0(3) . .
C2 Fe1 C4 C3 37.5(2) . .
C9 Fe1 C4 C5 121.0(3) . .
C8 Fe1 C4 C5 162.6(2) . .
C7 Fe1 C4 C5 -169.1(5) . .
C3 Fe1 C4 C5 -119.7(3) . .
C6 Fe1 C4 C5 52.5(6) . .
C1 Fe1 C4 C5 -38.7(2) . .
C10 Fe1 C4 C5 80.3(3) . .
C2 Fe1 C4 C5 -82.2(2) . .
C2 C1 C5 C4 -0.3(4) . .
Fe1 C1 C5 C4 -59.3(2) . .
C2 C1 C5 C11 178.7(3) . .
Fe1 C1 C5 C11 119.6(4) . .
C2 C1 C5 Fe1 59.0(3) . .
C3 C4 C5 C1 0.5(4) . .
Fe1 C4 C5 C1 59.8(3) . .
C3 C4 C5 C11 -178.5(3) . .
Fe1 C4 C5 C11 -119.2(3) . .
C3 C4 C5 Fe1 -59.3(3) . .
C4 Fe1 C5 C1 -117.7(3) . .
C9 Fe1 C5 C1 165.8(3) . .
C8 Fe1 C5 C1 -160.2(4) . .
C7 Fe1 C5 C1 49.5(6) . .
C3 Fe1 C5 C1 -80.1(2) . .
C6 Fe1 C5 C1 82.5(3) . .
C10 Fe1 C5 C1 123.7(3) . .
C2 Fe1 C5 C1 -36.8(2) . .
C9 Fe1 C5 C4 -76.6(3) . .
C8 Fe1 C5 C4 -42.5(5) . .
C7 Fe1 C5 C4 167.2(5) . .
C3 Fe1 C5 C4 37.6(2) . .
C6 Fe1 C5 C4 -159.8(3) . .
C1 Fe1 C5 C4 117.7(3) . .
C10 Fe1 C5 C4 -118.6(3) . .
C2 Fe1 C5 C4 80.9(2) . .
C4 Fe1 C5 C11 120.7(4) . .
C9 Fe1 C5 C11 44.1(4) . .
C8 Fe1 C5 C11 78.2(6) . .
C7 Fe1 C5 C11 -72.1(7) . .
C3 Fe1 C5 C11 158.3(4) . .
C6 Fe1 C5 C11 -39.1(4) . .
C1 Fe1 C5 C11 -121.7(4) . .
C10 Fe1 C5 C11 2.1(4) . .
C2 Fe1 C5 C11 -158.4(4) . .
C4 Fe1 C6 C10 37.8(7) . .
C9 Fe1 C6 C10 -37.6(3) . .
C8 Fe1 C6 C10 -82.0(3) . .
C7 Fe1 C6 C10 -119.1(4) . .
C3 Fe1 C6 C10 -157.0(5) . .
C5 Fe1 C6 C10 76.8(3) . .
C1 Fe1 C6 C10 120.7(3) . .
C2 Fe1 C6 C10 163.6(3) . .
C4 Fe1 C6 C7 156.9(5) . .
C9 Fe1 C6 C7 81.5(3) . .
C8 Fe1 C6 C7 37.2(3) . .
C3 Fe1 C6 C7 -37.9(7) . .
C5 Fe1 C6 C7 -164.1(3) . .
C1 Fe1 C6 C7 -120.2(3) . .
C10 Fe1 C6 C7 119.1(4) . .
C2 Fe1 C6 C7 -77.2(4) . .
C10 C6 C7 C8 0.3(5) . .
Fe1 C6 C7 C8 -59.5(3) . .
C10 C6 C7 Fe1 59.8(3) . .
C4 Fe1 C7 C8 -39.2(6) . .
C9 Fe1 C7 C8 38.3(3) . .
C3 Fe1 C7 C8 -75.2(4) . .
C6 Fe1 C7 C8 119.4(5) . .
C5 Fe1 C7 C8 163.0(5) . .
C1 Fe1 C7 C8 -159.5(3) . .
C10 Fe1 C7 C8 82.0(3) . .
C2 Fe1 C7 C8 -117.6(3) . .
C4 Fe1 C7 C6 -158.5(4) . .
C9 Fe1 C7 C6 -81.1(3) . .
C8 Fe1 C7 C6 -119.4(5) . .
C3 Fe1 C7 C6 165.4(3) . .
C5 Fe1 C7 C6 43.7(7) . .
C1 Fe1 C7 C6 81.1(4) . .
C10 Fe1 C7 C6 -37.4(3) . .
C2 Fe1 C7 C6 123.0(3) . .
C6 C7 C8 C9 -0.2(5) . .
Fe1 C7 C8 C9 -59.5(3) . .
C6 C7 C8 Fe1 59.3(3) . .
C4 Fe1 C8 C7 163.5(3) . .
C9 Fe1 C8 C7 -118.8(5) . .
C3 Fe1 C8 C7 121.7(3) . .
C6 Fe1 C8 C7 -37.9(3) . .
C5 Fe1 C8 C7 -165.3(4) . .
C1 Fe1 C8 C7 52.7(7) . .
C10 Fe1 C8 C7 -81.3(3) . .
C2 Fe1 C8 C7 81.2(4) . .
C4 Fe1 C8 C9 -77.7(4) . .
C7 Fe1 C8 C9 118.8(5) . .
C3 Fe1 C8 C9 -119.5(3) . .
C6 Fe1 C8 C9 80.9(4) . .
C5 Fe1 C8 C9 -46.5(6) . .
C1 Fe1 C8 C9 171.5(5) . .
C10 Fe1 C8 C9 37.5(3) . .
C2 Fe1 C8 C9 -160.0(3) . .
C7 C8 C9 C10 0.0(5) . .
Fe1 C8 C9 C10 -59.8(3) . .
C7 C8 C9 Fe1 59.8(3) . .
C4 Fe1 C9 C10 -121.3(3) . .
C8 Fe1 C9 C10 119.2(5) . .
C7 Fe1 C9 C10 81.7(3) . .
C3 Fe1 C9 C10 -163.2(3) . .
C6 Fe1 C9 C10 37.4(3) . .
C5 Fe1 C9 C10 -79.7(3) . .
C1 Fe1 C9 C10 -51.9(7) . .
C2 Fe1 C9 C10 167.7(4) . .
C4 Fe1 C9 C8 119.5(3) . .
C7 Fe1 C9 C8 -37.5(3) . .
C3 Fe1 C9 C8 77.6(4) . .
C6 Fe1 C9 C8 -81.8(4) . .
C5 Fe1 C9 C8 161.1(3) . .
C1 Fe1 C9 C8 -171.1(5) . .
C10 Fe1 C9 C8 -119.2(5) . .
C2 Fe1 C9 C8 48.5(7) . .
C7 C6 C10 C9 -0.2(5) . .
Fe1 C6 C10 C9 59.1(3) . .
C7 C6 C10 Fe1 -59.3(3) . .
C8 C9 C10 C6 0.1(5) . .
Fe1 C9 C10 C6 -59.3(3) . .
C8 C9 C10 Fe1 59.4(3) . .
C4 Fe1 C10 C6 -164.9(3) . .
C9 Fe1 C10 C6 119.3(4) . .
C8 Fe1 C10 C6 81.3(3) . .
C7 Fe1 C10 C6 38.0(3) . .
C3 Fe1 C10 C6 159.4(4) . .
C5 Fe1 C10 C6 -122.0(3) . .
C1 Fe1 C10 C6 -80.2(3) . .
C2 Fe1 C10 C6 -45.8(7) . .
C4 Fe1 C10 C9 75.8(3) . .
C8 Fe1 C10 C9 -38.0(3) . .
C7 Fe1 C10 C9 -81.2(3) . .
C3 Fe1 C10 C9 40.2(6) . .
C6 Fe1 C10 C9 -119.3(4) . .
C5 Fe1 C10 C9 118.7(3) . .
C1 Fe1 C10 C9 160.6(3) . .
C2 Fe1 C10 C9 -165.1(5) . .
C1 C5 C11 C16 -166.2(4) . .
C4 C5 C11 C16 12.6(6) . .
Fe1 C5 C11 C16 -76.1(4) . .
C1 C5 C11 C12 14.2(5) . .
C4 C5 C11 C12 -167.0(3) . .
Fe1 C5 C11 C12 104.3(4) . .
C16 C11 C12 C13 1.3(5) . .
C5 C11 C12 C13 -179.1(3) . .
C11 C12 C13 C14 -1.0(5) . .
C11 C12 C13 Cl1 -178.5(3) . .
C12 C13 C14 C15 0.0(5) . .
Cl1 C13 C14 C15 177.4(3) . .
C12 C13 C14 C17 178.3(3) . .
Cl1 C13 C14 C17 -4.3(5) . .
C13 C14 C15 C16 0.8(6) . .
C17 C14 C15 C16 -177.7(4) . .
C14 C15 C16 C11 -0.5(6) . .
C12 C11 C16 C15 -0.6(6) . .
C5 C11 C16 C15 179.8(4) . .
Pb1 O2 C17 O1 4.4(4) 2_566 .
Pb1 O2 C17 O1 134.5(3) . .
Pb1 O2 C17 C14 -173.4(3) 2_566 .
Pb1 O2 C17 C14 -43.3(6) . .
Pb1 O1 C17 O2 -4.5(4) 2_566 .
Pb1 O1 C17 C14 173.4(3) 2_566 .
C13 C14 C17 O2 -27.2(5) . .
C15 C14 C17 O2 151.1(4) . .
C13 C14 C17 O1 154.9(3) . .
C15 C14 C17 O1 -26.8(5) . .
C21 Fe2 C18 C19 80.9(3) . .
C20 Fe2 C18 C19 37.3(3) . .
C26 Fe2 C18 C19 161.8(6) . .
C25 Fe2 C18 C19 -45.4(6) . .
C24 Fe2 C18 C19 -81.0(4) . .
C27 Fe2 C18 C19 -164.0(3) . .
C23 Fe2 C18 C19 -122.8(3) . .
C22 Fe2 C18 C19 118.7(4) . .
C21 Fe2 C18 C22 -37.8(3) . .
C19 Fe2 C18 C22 -118.7(4) . .
C20 Fe2 C18 C22 -81.4(3) . .
C26 Fe2 C18 C22 43.1(6) . .
C25 Fe2 C18 C22 -164.1(5) . .
C24 Fe2 C18 C22 160.3(3) . .
C27 Fe2 C18 C22 77.3(4) . .
C23 Fe2 C18 C22 118.5(3) . .
C21 Fe2 C18 C28 -159.5(5) . .
C19 Fe2 C18 C28 119.6(5) . .
C20 Fe2 C18 C28 156.9(5) . .
C26 Fe2 C18 C28 -78.6(7) . .
C25 Fe2 C18 C28 74.3(7) . .
C24 Fe2 C18 C28 38.6(5) . .
C27 Fe2 C18 C28 -44.4(5) . .
C23 Fe2 C18 C28 -3.2(5) . .
C22 Fe2 C18 C28 -121.7(5) . .
C22 C18 C19 C20 0.0(5) . .
C28 C18 C19 C20 -178.8(4) . .
Fe2 C18 C19 C20 -59.1(3) . .
C22 C18 C19 Fe2 59.2(3) . .
C28 C18 C19 Fe2 -119.7(4) . .
C21 Fe2 C19 C20 37.8(3) . .
C26 Fe2 C19 C20 -44.7(8) . .
C25 Fe2 C19 C20 -78.1(4) . .
C24 Fe2 C19 C20 -121.7(4) . .
C27 Fe2 C19 C20 164.2(7) . .
C23 Fe2 C19 C20 -162.9(4) . .
C22 Fe2 C19 C20 82.0(4) . .
C18 Fe2 C19 C20 120.0(5) . .
C21 Fe2 C19 C18 -82.2(3) . .
C20 Fe2 C19 C18 -120.0(5) . .
C26 Fe2 C19 C18 -164.7(5) . .
C25 Fe2 C19 C18 161.9(3) . .
C24 Fe2 C19 C18 118.3(3) . .
C27 Fe2 C19 C18 44.2(8) . .
C23 Fe2 C19 C18 77.1(4) . .
C22 Fe2 C19 C18 -38.0(3) . .
C18 C19 C20 C21 0.2(6) . .
Fe2 C19 C20 C21 -59.5(4) . .
C18 C19 C20 Fe2 59.6(3) . .
C19 Fe2 C20 C21 118.9(5) . .
C26 Fe2 C20 C21 -80.0(4) . .
C25 Fe2 C20 C21 -121.2(3) . .
C24 Fe2 C20 C21 -163.1(3) . .
C27 Fe2 C20 C21 -47.9(8) . .
C23 Fe2 C20 C21 166.8(6) . .
C22 Fe2 C20 C21 37.5(3) . .
C18 Fe2 C20 C21 81.4(3) . .
C21 Fe2 C20 C19 -118.9(5) . .
C26 Fe2 C20 C19 161.1(4) . .
C25 Fe2 C20 C19 120.0(4) . .
C24 Fe2 C20 C19 78.1(4) . .
C27 Fe2 C20 C19 -166.8(6) . .
C23 Fe2 C20 C19 47.9(8) . .
C22 Fe2 C20 C19 -81.4(4) . .
C18 Fe2 C20 C19 -37.5(3) . .
C19 C20 C21 C22 -0.3(6) . .
Fe2 C20 C21 C22 -59.7(3) . .
C19 C20 C21 Fe2 59.4(4) . .
C19 Fe2 C21 C20 -38.0(3) . .
C26 Fe2 C21 C20 117.8(4) . .
C25 Fe2 C21 C20 76.9(4) . .
C24 Fe2 C21 C20 45.9(8) . .
C27 Fe2 C21 C20 160.1(3) . .
C23 Fe2 C21 C20 -168.8(5) . .
C22 Fe2 C21 C20 -120.0(5) . .
C18 Fe2 C21 C20 -82.3(3) . .
C19 Fe2 C21 C22 82.0(3) . .
C20 Fe2 C21 C22 120.0(5) . .
C26 Fe2 C21 C22 -122.2(3) . .
C25 Fe2 C21 C22 -163.1(3) . .
C24 Fe2 C21 C22 165.9(6) . .
C27 Fe2 C21 C22 -79.9(4) . .
C23 Fe2 C21 C22 -48.8(6) . .
C18 Fe2 C21 C22 37.7(3) . .
C20 C21 C22 C18 0.3(5) . .
Fe2 C21 C22 C18 -59.0(3) . .
C20 C21 C22 Fe2 59.3(4) . .
C19 C18 C22 C21 -0.2(5) . .
C28 C18 C22 C21 178.6(4) . .
Fe2 C18 C22 C21 58.4(3) . .
C19 C18 C22 Fe2 -58.6(3) . .
C28 C18 C22 Fe2 120.3(4) . .
C19 Fe2 C22 C21 -81.1(3) . .
C20 Fe2 C22 C21 -37.1(3) . .
C26 Fe2 C22 C21 76.6(4) . .
C25 Fe2 C22 C21 44.0(8) . .
C24 Fe2 C22 C21 -167.7(6) . .
C27 Fe2 C22 C21 118.8(4) . .
C23 Fe2 C22 C21 160.1(3) . .
C18 Fe2 C22 C21 -119.3(5) . .
C21 Fe2 C22 C18 119.3(5) . .
C19 Fe2 C22 C18 38.2(3) . .
C20 Fe2 C22 C18 82.1(3) . .
C26 Fe2 C22 C18 -164.1(3) . .
C25 Fe2 C22 C18 163.2(6) . .
C24 Fe2 C22 C18 -48.4(7) . .
C27 Fe2 C22 C18 -121.9(3) . .
C23 Fe2 C22 C18 -80.6(3) . .
C21 Fe2 C23 C27 -43.1(6) . .
C19 Fe2 C23 C27 -163.9(3) . .
C20 Fe2 C23 C27 159.8(6) . .
C26 Fe2 C23 C27 38.1(3) . .
C25 Fe2 C23 C27 81.3(4) . .
C24 Fe2 C23 C27 119.7(5) . .
C22 Fe2 C23 C27 -78.8(4) . .
C18 Fe2 C23 C27 -121.6(3) . .
C21 Fe2 C23 C24 -162.7(5) . .
C19 Fe2 C23 C24 76.4(4) . .
C20 Fe2 C23 C24 40.1(8) . .
C26 Fe2 C23 C24 -81.5(4) . .
C25 Fe2 C23 C24 -38.3(3) . .
C27 Fe2 C23 C24 -119.7(5) . .
C22 Fe2 C23 C24 161.6(3) . .
C18 Fe2 C23 C24 118.8(3) . .
C27 C23 C24 C25 -0.1(6) . .
Fe2 C23 C24 C25 59.2(4) . .
C27 C23 C24 Fe2 -59.2(3) . .
C21 Fe2 C24 C23 160.2(6) . .
C19 Fe2 C24 C23 -123.0(3) . .
C20 Fe2 C24 C23 -165.3(3) . .
C26 Fe2 C24 C23 81.5(4) . .
C25 Fe2 C24 C23 119.2(5) . .
C27 Fe2 C24 C23 37.1(3) . .
C22 Fe2 C24 C23 -44.5(8) . .
C18 Fe2 C24 C23 -79.9(4) . .
C21 Fe2 C24 C25 41.0(9) . .
C19 Fe2 C24 C25 117.8(4) . .
C20 Fe2 C24 C25 75.4(4) . .
C26 Fe2 C24 C25 -37.7(4) . .
C27 Fe2 C24 C25 -82.1(4) . .
C23 Fe2 C24 C25 -119.2(5) . .
C22 Fe2 C24 C25 -163.8(5) . .
C18 Fe2 C24 C25 160.9(3) . .
C23 C24 C25 C26 0.1(6) . .
Fe2 C24 C25 C26 60.1(4) . .
C23 C24 C25 Fe2 -60.0(4) . .
C21 Fe2 C25 C26 77.0(4) . .
C19 Fe2 C25 C26 160.3(3) . .
C20 Fe2 C25 C26 118.4(4) . .
C24 Fe2 C25 C26 -118.1(5) . .
C27 Fe2 C25 C26 -37.9(3) . .
C23 Fe2 C25 C26 -81.0(4) . .
C22 Fe2 C25 C26 44.3(8) . .
C18 Fe2 C25 C26 -166.3(4) . .
C21 Fe2 C25 C24 -164.9(4) . .
C19 Fe2 C25 C24 -81.6(4) . .
C20 Fe2 C25 C24 -123.5(4) . .
C26 Fe2 C25 C24 118.1(5) . .
C27 Fe2 C25 C24 80.2(4) . .
C23 Fe2 C25 C24 37.1(4) . .
C22 Fe2 C25 C24 162.4(6) . .
C18 Fe2 C25 C24 -48.2(7) . .
C24 C25 C26 C27 -0.1(6) . .
Fe2 C25 C26 C27 59.7(4) . .
C24 C25 C26 Fe2 -59.8(4) . .
C21 Fe2 C26 C25 -121.0(4) . .
C19 Fe2 C26 C25 -46.6(7) . .
C20 Fe2 C26 C25 -79.0(4) . .
C24 Fe2 C26 C25 39.0(3) . .
C27 Fe2 C26 C25 119.4(5) . .
C23 Fe2 C26 C25 82.3(3) . .
C22 Fe2 C26 C25 -162.8(3) . .
C18 Fe2 C26 C25 164.7(5) . .
C21 Fe2 C26 C27 119.6(4) . .
C19 Fe2 C26 C27 -166.0(5) . .
C20 Fe2 C26 C27 161.6(4) . .
C25 Fe2 C26 C27 -119.4(5) . .
C24 Fe2 C26 C27 -80.5(4) . .
C23 Fe2 C26 C27 -37.1(3) . .
C22 Fe2 C26 C27 77.8(4) . .
C18 Fe2 C26 C27 45.3(7) . .
C24 C23 C27 C26 0.0(6) . .
Fe2 C23 C27 C26 -59.0(3) . .
C24 C23 C27 Fe2 59.0(3) . .
C25 C26 C27 C23 0.1(6) . .
Fe2 C26 C27 C23 59.8(3) . .
C25 C26 C27 Fe2 -59.7(4) . .
C21 Fe2 C27 C23 162.1(3) . .
C19 Fe2 C27 C23 43.9(9) . .
C20 Fe2 C27 C23 -163.3(6) . .
C26 Fe2 C27 C23 -119.2(5) . .
C25 Fe2 C27 C23 -82.1(3) . .
C24 Fe2 C27 C23 -37.3(3) . .
C22 Fe2 C27 C23 119.4(3) . .
C18 Fe2 C27 C23 77.4(4) . .
C21 Fe2 C27 C26 -78.8(4) . .
C19 Fe2 C27 C26 163.1(7) . .
C20 Fe2 C27 C26 -44.1(8) . .
C25 Fe2 C27 C26 37.1(3) . .
C24 Fe2 C27 C26 81.9(4) . .
C23 Fe2 C27 C26 119.2(5) . .
C22 Fe2 C27 C26 -121.4(4) . .
C18 Fe2 C27 C26 -163.4(3) . .
C19 C18 C28 C29 -145.3(5) . .
C22 C18 C28 C29 36.1(6) . .
Fe2 C18 C28 C29 126.5(4) . .
C19 C18 C28 C33 35.0(6) . .
C22 C18 C28 C33 -143.6(4) . .
Fe2 C18 C28 C33 -53.2(5) . .
C33 C28 C29 C30 0.7(6) . .
C18 C28 C29 C30 -179.0(4) . .
C28 C29 C30 C31 0.4(6) . .
C28 C29 C30 Cl2 179.6(3) . .
C29 C30 C31 C32 -0.7(6) . .
Cl2 C30 C31 C32 -179.8(3) . .
C29 C30 C31 C34 178.3(4) . .
Cl2 C30 C31 C34 -0.9(5) . .
C30 C31 C32 C33 -0.1(6) . .
C34 C31 C32 C33 -179.2(3) . .
C31 C32 C33 C28 1.2(6) . .
C29 C28 C33 C32 -1.5(6) . .
C18 C28 C33 C32 178.2(4) . .
Pb1 O4 C34 O3 -1.1(4) . .
Pb1 O4 C34 O3 -148.0(3) 2_666 .
Pb1 O4 C34 C31 -177.8(2) . .
Pb1 O4 C34 C31 35.3(5) 2_666 .
C30 C31 C34 O3 44.1(5) . .
C32 C31 C34 O3 -137.0(4) . .
C30 C31 C34 O4 -139.2(4) . .
C32 C31 C34 O4 39.7(5) . .
